data_7024416
loop_
_publ_author_name
'Mulyana, Yanyan'
'Poneti, Giordano'
'Moubaraki, Boujemaa'
'Murray, Keith S.'
'Abrahams, Brendan F.'
'Sorace, Lorenzo'
'Boskovic, Colette'

_publ_section_title
;
 Solvation effects on the valence tautomeric transition of a cobalt
 complex in the solid state
;
_journal_issue 20
_journal_name_full 'Dalton Transactions'
_journal_page_first 4757
_journal_paper_doi 10.1039/b916749h
_journal_volume 39
_journal_year 2010
_chemical_formula_sum 'C144 H220 Co3 N6 O12'
_chemical_formula_weight 2404.05
_chemical_name_systematic
;
?
;
_space_group_IT_number 14
_symmetry_cell_setting monoclinic
_symmetry_space_group_name_Hall '-P 2yn'
_symmetry_space_group_name_H-M 'P 1 21/n 1'
_atom_sites_solution_hydrogens geom
_atom_sites_solution_primary direct
_atom_sites_solution_secondary difmap
_audit_creation_method SHELXL-97
_cell_angle_alpha 90.00
_cell_angle_beta 106.183(4)
_cell_angle_gamma 90.00
_cell_formula_units_Z 2
_cell_length_a 20.456(7)
_cell_length_b 15.477(5)
_cell_length_c 23.064(7)
_cell_measurement_temperature 130(2)
_cell_volume 7013(4)
_computing_structure_refinement 'SHELXL-97 (Sheldrick, 1997)'
_diffrn_ambient_temperature 130(2)
_diffrn_measured_fraction_theta_full 0.941
_diffrn_measured_fraction_theta_max 0.941
_diffrn_radiation_monochromator graphite
_diffrn_radiation_source 'fine-focus sealed tube'
_diffrn_radiation_type CuK\a
_diffrn_radiation_wavelength 1.54184
_diffrn_reflns_av_R_equivalents 0.0576
_diffrn_reflns_av_sigmaI/netI 0.1269
_diffrn_reflns_limit_h_max 19
_diffrn_reflns_limit_h_min -20
_diffrn_reflns_limit_k_max 15
_diffrn_reflns_limit_k_min -15
_diffrn_reflns_limit_l_max 18
_diffrn_reflns_limit_l_min -23
_diffrn_reflns_number 15525
_diffrn_reflns_theta_full 51.28
_diffrn_reflns_theta_max 51.28
_diffrn_reflns_theta_min 3.48
_exptl_absorpt_coefficient_mu 3.194
_exptl_absorpt_correction_T_max 0.7842
_exptl_absorpt_correction_T_min 0.5024
_exptl_absorpt_correction_type multi-scan
_exptl_absorpt_process_details SADABS
_exptl_crystal_density_diffrn 1.139
_exptl_crystal_density_method 'not measured'
_exptl_crystal_F_000 2606
_exptl_crystal_size_max 0.25
_exptl_crystal_size_mid 0.10
_exptl_crystal_size_min 0.08
_refine_diff_density_max 0.536
_refine_diff_density_min -0.398
_refine_diff_density_rms 0.058
_refine_ls_extinction_method none
_refine_ls_goodness_of_fit_ref 0.905
_refine_ls_hydrogen_treatment constr
_refine_ls_matrix_type full
_refine_ls_number_parameters 713
_refine_ls_number_reflns 7167
_refine_ls_number_restraints 3
_refine_ls_restrained_S_all 0.907
_refine_ls_R_factor_all 0.1237
_refine_ls_R_factor_gt 0.0637
_refine_ls_shift/su_max 0.001
_refine_ls_shift/su_mean 0.000
_refine_ls_structure_factor_coef Fsqd
_refine_ls_weighting_details 'calc w=1/[\s^2^(Fo^2^)+(0.0929P)^2^+0.0000P] where P=(Fo^2^+2Fc^2^)/3'
_refine_ls_weighting_scheme calc
_refine_ls_wR_factor_gt 0.1528
_refine_ls_wR_factor_ref 0.1703
_reflns_number_gt 3790
_reflns_number_total 7167
_reflns_threshold_expression >2sigma(I)
_cod_data_source_file b916749h.txt
_cod_data_source_block compound_1_hex_130K
_cod_original_sg_symbol_H-M P2(1)/n
_cod_database_code 7024416

loop_
_symmetry_equiv_pos_as_xyz
'x, y, z'
'-x+1/2, y+1/2, -z+1/2'
'-x, -y, -z'
'x-1/2, -y-1/2, z-1/2'

loop_
_atom_site_label
_atom_site_type_symbol
_atom_site_fract_x
_atom_site_fract_y
_atom_site_fract_z
_atom_site_U_iso_or_equiv
_atom_site_adp_type
_atom_site_occupancy
_atom_site_symmetry_multiplicity
_atom_site_calc_flag
_atom_site_refinement_flags
_atom_site_disorder_assembly
_atom_site_disorder_group
Co2 Co 0.0000 0.0000 0.0000 0.0362(4) Uani 1 2 d S . .
Co1 Co 0.37854(5) 0.82648(7) 0.18975(5) 0.0402(4) Uani 1 1 d . . .
O5 O -0.0517(2) -0.0593(2) 0.04232(18) 0.0361(11) Uani 1 1 d . . .
O1 O 0.3600(2) 0.8576(3) 0.26127(18) 0.0454(12) Uani 1 1 d . . .
O6 O 0.0522(2) -0.0980(2) -0.00399(19) 0.0346(11) Uani 1 1 d . . .
O2 O 0.3000(2) 0.7599(3) 0.17144(19) 0.0399(12) Uani 1 1 d . . .
O3 O 0.4603(2) 0.8940(3) 0.2059(2) 0.0409(12) Uani 1 1 d . . .
O4 O 0.3972(2) 0.7968(3) 0.11602(19) 0.0390(12) Uani 1 1 d . . .
N1 N 0.3272(3) 0.9260(3) 0.1510(3) 0.0361(14) Uani 1 1 d . . .
N3 N -0.0637(3) -0.0320(4) -0.0758(2) 0.0379(15) Uani 1 1 d . . .
N2 N 0.4334(3) 0.7307(4) 0.2302(3) 0.0416(15) Uani 1 1 d . . .
C5 C -0.0959(3) -0.0060(4) 0.0571(3) 0.0333(17) Uani 1 1 d . . .
C6 C 0.0969(3) -0.0816(4) -0.0348(3) 0.0327(17) Uani 1 1 d . . .
C4 C 0.4524(4) 0.8342(4) 0.1111(3) 0.0363(17) Uani 1 1 d . . .
C2 C 0.2636(3) 0.7781(4) 0.2106(3) 0.0362(18) Uani 1 1 d . . .
C37 C 0.1413(3) -0.1420(4) -0.0465(3) 0.0368(18) Uani 1 1 d . . .
H016 H 0.1413 -0.1992 -0.0314 0.044 Uiso 1 1 calc R . .
C7 C 0.2645(3) 0.8544(4) 0.3023(3) 0.0385(18) Uani 1 1 d . . .
H017 H 0.2877 0.8910 0.3347 0.046 Uiso 1 1 calc R . .
C33 C -0.1415(4) -0.1223(5) 0.1131(3) 0.048(2) Uani 1 1 d . . .
C1 C 0.2957(3) 0.8302(4) 0.2593(3) 0.0358(17) Uani 1 1 d . . .
C21 C 0.5364(4) 0.8673(5) 0.0580(3) 0.0425(19) Uani 1 1 d . . .
C47 C 0.2857(3) 0.9218(4) 0.0954(3) 0.0363(18) Uani 1 1 d . . .
H021 H 0.2787 0.8675 0.0753 0.044 Uiso 1 1 calc R . .
C15 C 0.1597(3) 0.6882(4) 0.1522(3) 0.0455(19) Uani 1 1 d . . .
C39 C 0.2349(3) -0.1868(4) -0.0941(3) 0.0455(19) Uani 1 1 d . . .
C10 C 0.1971(3) 0.7484(4) 0.2044(3) 0.0384(18) Uani 1 1 d . . .
C31 C -0.1412(3) -0.0292(4) 0.0905(3) 0.0369(18) Uani 1 1 d . . .
C19 C 0.5498(3) 0.9311(4) 0.1604(3) 0.0422(19) Uani 1 1 d . . .
C17 C 0.0870(3) 0.6684(5) 0.1532(3) 0.060(2) Uani 1 1 d . . .
H02A H 0.0877 0.6412 0.1918 0.090 Uiso 1 1 calc R . .
H02B H 0.0659 0.6289 0.1201 0.090 Uiso 1 1 calc R . .
H02C H 0.0608 0.7221 0.1485 0.090 Uiso 1 1 calc R . .
C46 C 0.2525(3) 0.9933(5) 0.0660(3) 0.0441(19) Uani 1 1 d . . .
H028 H 0.2240 0.9887 0.0258 0.053 Uiso 1 1 calc R . .
C42 C 0.2224(4) -0.1908(4) -0.1628(3) 0.055(2) Uani 1 1 d . . .
H02D H 0.1755 -0.2093 -0.1818 0.083 Uiso 1 1 calc R . .
H02E H 0.2540 -0.2321 -0.1726 0.083 Uiso 1 1 calc R . .
H02F H 0.2296 -0.1334 -0.1780 0.083 Uiso 1 1 calc R . .
C56 C -0.1361(4) 0.0053(5) -0.1733(3) 0.048(2) Uani 1 1 d . . .
H030 H -0.1541 0.0492 -0.2021 0.057 Uiso 1 1 calc R . .
C32 C -0.1846(3) 0.0353(4) 0.1004(3) 0.0399(18) Uani 1 1 d . . .
H031 H -0.2157 0.0206 0.1227 0.048 Uiso 1 1 calc R . .
C55 C -0.1536(3) -0.0803(6) -0.1858(3) 0.050(2) Uani 1 1 d . . .
H032 H -0.1841 -0.0966 -0.2233 0.061 Uiso 1 1 calc R . .
C11 C 0.1635(4) 0.8530(4) 0.3450(3) 0.049(2) Uani 1 1 d . . .
C20 C 0.5707(3) 0.9194(4) 0.1090(3) 0.0451(19) Uani 1 1 d . . .
H034 H 0.6111 0.9482 0.1071 0.054 Uiso 1 1 calc R . .
C8 C 0.1984(4) 0.8251(4) 0.2986(3) 0.0394(18) Uani 1 1 d . . .
C38 C 0.1851(3) -0.1209(5) -0.0794(3) 0.0402(19) Uani 1 1 d . . .
C25 C 0.5433(4) 1.0576(4) 0.2271(3) 0.062(2) Uani 1 1 d . . .
H03A H 0.5693 1.0916 0.2617 0.093 Uiso 1 1 calc R . .
H03B H 0.5033 1.0326 0.2363 0.093 Uiso 1 1 calc R . .
H03C H 0.5285 1.0950 0.1916 0.093 Uiso 1 1 calc R . .
C45 C 0.2610(4) 1.0717(5) 0.0954(4) 0.0428(19) Uani 1 1 d . . .
H038 H 0.2380 1.1218 0.0761 0.051 Uiso 1 1 calc R . .
C27 C 0.5658(4) 0.8582(5) 0.0044(3) 0.049(2) Uani 1 1 d . . .
C9 C 0.1672(4) 0.7740(4) 0.2495(3) 0.0424(19) Uani 1 1 d . . .
H040 H 0.1222 0.7547 0.2461 0.051 Uiso 1 1 calc R . .
C3 C 0.4879(3) 0.8893(4) 0.1618(3) 0.0395(19) Uani 1 1 d . . .
C18 C 0.1568(3) 0.7306(4) 0.0910(3) 0.047(2) Uani 1 1 d . . .
H04A H 0.2031 0.7440 0.0895 0.070 Uiso 1 1 calc R . .
H04B H 0.1302 0.7841 0.0866 0.070 Uiso 1 1 calc R . .
H04C H 0.1354 0.6908 0.0582 0.070 Uiso 1 1 calc R . .
C16 C 0.2003(4) 0.6026(4) 0.1568(3) 0.054(2) Uani 1 1 d . . .
H04D H 0.2469 0.6152 0.1559 0.082 Uiso 1 1 calc R . .
H04E H 0.1783 0.5651 0.1227 0.082 Uiso 1 1 calc R . .
H04F H 0.2013 0.5733 0.1947 0.082 Uiso 1 1 calc R . .
C24 C 0.6136(4) 0.9280(5) 0.2693(3) 0.062(2) Uani 1 1 d . . .
H04G H 0.6393 0.9635 0.3031 0.093 Uiso 1 1 calc R . .
H04H H 0.6430 0.8821 0.2613 0.093 Uiso 1 1 calc R . .
H04I H 0.5744 0.9020 0.2793 0.093 Uiso 1 1 calc R . .
C57 C -0.0914(4) 0.0254(5) -0.1177(3) 0.0437(19) Uani 1 1 d . . .
H045 H -0.0800 0.0844 -0.1092 0.052 Uiso 1 1 calc R . .
C69 C 0.2944(6) 0.9462(8) 0.5650(5) 0.151(5) Uiso 1 1 d . . .
H69J H 0.2805 0.8865 0.5696 0.227 Uiso 1 1 calc R . .
H69K H 0.2652 0.9706 0.5275 0.227 Uiso 1 1 calc R . .
H69L H 0.2902 0.9807 0.5994 0.227 Uiso 1 1 calc R . .
C34 C -0.0704(4) -0.1475(4) 0.1537(3) 0.060(2) Uani 1 1 d . . .
H04J H -0.0368 -0.1416 0.1308 0.090 Uiso 1 1 calc R . .
H04K H -0.0712 -0.2075 0.1670 0.090 Uiso 1 1 calc R . .
H04L H -0.0580 -0.1094 0.1890 0.090 Uiso 1 1 calc R . .
C41 C 0.3081(3) -0.1588(5) -0.0641(3) 0.058(2) Uani 1 1 d . . .
H04M H 0.3159 -0.1569 -0.0202 0.088 Uiso 1 1 calc R . .
H04N H 0.3158 -0.1013 -0.0788 0.088 Uiso 1 1 calc R . .
H04O H 0.3395 -0.2003 -0.0740 0.088 Uiso 1 1 calc R . .
C22 C 0.4776(4) 0.8264(4) 0.0602(3) 0.0419(18) Uani 1 1 d . . .
H049 H 0.4534 0.7923 0.0269 0.050 Uiso 1 1 calc R . .
C48 C 0.4322(4) 0.6525(5) 0.2049(4) 0.053(2) Uani 1 1 d . . .
H050 H 0.4009 0.6420 0.1666 0.064 Uiso 1 1 calc R . .
C54 C -0.1258(3) -0.1410(5) -0.1428(4) 0.0455(19) Uani 1 1 d . . .
H051 H -0.1364 -0.2004 -0.1506 0.055 Uiso 1 1 calc R . .
C23 C 0.5890(3) 0.9836(5) 0.2139(3) 0.049(2) Uani 1 1 d . . .
C63 C 0.1776(7) 0.7961(7) 0.6741(5) 0.144(5) Uani 1 1 d . . .
H63A H 0.1527 0.7418 0.6730 0.216 Uiso 1 1 calc R . .
H63B H 0.2157 0.7982 0.7110 0.216 Uiso 1 1 calc R . .
H63C H 0.1951 0.7995 0.6387 0.216 Uiso 1 1 calc R . .
C44 C 0.3035(4) 1.0761(5) 0.1532(4) 0.047(2) Uani 1 1 d . . .
H054 H 0.3101 1.1293 0.1746 0.057 Uiso 1 1 calc R . .
C43 C 0.3363(3) 1.0020(5) 0.1798(3) 0.0465(19) Uani 1 1 d . . .
H055 H 0.3661 1.0052 0.2195 0.056 Uiso 1 1 calc R . .
C35 C -0.1921(4) -0.1330(5) 0.1513(3) 0.059(2) Uani 1 1 d . . .
H05A H -0.1912 -0.1929 0.1652 0.089 Uiso 1 1 calc R . .
H05B H -0.2381 -0.1185 0.1266 0.089 Uiso 1 1 calc R . .
H05C H -0.1791 -0.0943 0.1862 0.089 Uiso 1 1 calc R . .
C14 C 0.1651(5) 0.9526(4) 0.3515(4) 0.086(3) Uani 1 1 d . . .
H05D H 0.1423 0.9695 0.3819 0.129 Uiso 1 1 calc R . .
H05E H 0.1416 0.9789 0.3127 0.129 Uiso 1 1 calc R . .
H05F H 0.2125 0.9724 0.3641 0.129 Uiso 1 1 calc R . .
C26 C 0.6508(4) 1.0299(5) 0.2016(3) 0.068(2) Uani 1 1 d . . .
H05G H 0.6749 1.0630 0.2373 0.102 Uiso 1 1 calc R . .
H05H H 0.6349 1.0691 0.1671 0.102 Uiso 1 1 calc R . .
H05I H 0.6816 0.9868 0.1924 0.102 Uiso 1 1 calc R . .
C40 C 0.2239(4) -0.2772(4) -0.0722(4) 0.068(2) Uani 1 1 d . . .
H06A H 0.1771 -0.2958 -0.0916 0.102 Uiso 1 1 calc R . .
H06B H 0.2316 -0.2764 -0.0283 0.102 Uiso 1 1 calc R . .
H06C H 0.2558 -0.3176 -0.0825 0.102 Uiso 1 1 calc R . .
C12 C 0.2018(4) 0.8183(5) 0.4074(3) 0.080(3) Uani 1 1 d . . .
H06D H 0.1789 0.8373 0.4372 0.120 Uiso 1 1 calc R . .
H06E H 0.2486 0.8403 0.4186 0.120 Uiso 1 1 calc R . .
H06F H 0.2026 0.7550 0.4062 0.120 Uiso 1 1 calc R . .
C53 C -0.0823(3) -0.1158(5) -0.0879(3) 0.0439(19) Uani 1 1 d . . .
H062 H -0.0649 -0.1584 -0.0579 0.053 Uiso 1 1 calc R . .
C66 C 0.4962(8) 0.8678(10) 0.4410(7) 0.180(6) Uiso 1 1 d . . .
H66G H 0.5028 0.8223 0.4130 0.217 Uiso 1 1 calc R . .
H66H H 0.5236 0.8514 0.4821 0.217 Uiso 1 1 calc R . .
C36 C -0.1631(4) -0.1836(4) 0.0588(3) 0.063(2) Uani 1 1 d . . .
H06G H -0.1314 -0.1780 0.0341 0.094 Uiso 1 1 calc R . .
H06H H -0.2092 -0.1687 0.0345 0.094 Uiso 1 1 calc R . .
H06I H -0.1626 -0.2433 0.0731 0.094 Uiso 1 1 calc R . .
C50 C 0.5191(5) 0.6022(7) 0.2887(5) 0.080(3) Uani 1 1 d . . .
H065 H 0.5487 0.5576 0.3087 0.096 Uiso 1 1 calc R . .
C49 C 0.4743(4) 0.5878(5) 0.2324(5) 0.068(2) Uani 1 1 d . . .
H066 H 0.4730 0.5333 0.2132 0.081 Uiso 1 1 calc R . .
C52 C 0.4761(4) 0.7456(5) 0.2850(4) 0.052(2) Uani 1 1 d . . .
H067 H 0.4760 0.8006 0.3033 0.063 Uiso 1 1 calc R . .
C29 C 0.5897(5) 0.9453(5) -0.0129(4) 0.092(3) Uani 1 1 d . . .
H06J H 0.6233 0.9701 0.0221 0.137 Uiso 1 1 calc R . .
H06K H 0.5507 0.9845 -0.0258 0.137 Uiso 1 1 calc R . .
H06L H 0.6104 0.9374 -0.0460 0.137 Uiso 1 1 calc R . .
C51 C 0.5202(4) 0.6823(7) 0.3154(4) 0.068(3) Uani 1 1 d . . .
H069 H 0.5507 0.6936 0.3540 0.081 Uiso 1 1 calc R . .
C28 C 0.6256(5) 0.7991(6) 0.0213(4) 0.099(3) Uani 1 1 d . . .
H07A H 0.6595 0.8223 0.0567 0.148 Uiso 1 1 calc R . .
H07B H 0.6457 0.7943 -0.0125 0.148 Uiso 1 1 calc R . .
H07C H 0.6109 0.7419 0.0309 0.148 Uiso 1 1 calc R . .
C13 C 0.0890(4) 0.8258(6) 0.3315(4) 0.097(3) Uani 1 1 d . . .
H07D H 0.0702 0.8470 0.3635 0.145 Uiso 1 1 calc R . .
H07E H 0.0859 0.7626 0.3295 0.145 Uiso 1 1 calc R . .
H07F H 0.0632 0.8503 0.2927 0.145 Uiso 1 1 calc R . .
C68 C 0.3662(9) 0.9471(11) 0.5629(7) 0.214(7) Uiso 1 1 d . . .
H68G H 0.3939 0.9169 0.5993 0.257 Uiso 1 1 calc R . .
H68H H 0.3689 0.9126 0.5275 0.257 Uiso 1 1 calc R . .
C58 C 0.0995(5) 1.1963(6) 0.6789(4) 0.091(3) Uani 1 1 d . . .
H58I H 0.1253 1.2485 0.6754 0.137 Uiso 1 1 calc R . .
H58J H 0.0896 1.1961 0.7181 0.137 Uiso 1 1 calc R . .
H58K H 0.0567 1.1954 0.6465 0.137 Uiso 1 1 calc R . .
C61 C 0.1583(6) 0.9588(8) 0.6750(5) 0.115(4) Uani 1 1 d . . .
H07L H 0.1749 0.9649 0.6388 0.138 Uiso 1 1 calc R . .
H07M H 0.1987 0.9618 0.7105 0.138 Uiso 1 1 calc R . .
C67 C 0.4302(8) 0.8684(10) 0.4402(7) 0.211(7) Uiso 1 1 d . . .
H07N H 0.4176 0.8116 0.4524 0.316 Uiso 1 1 calc R . .
H07O H 0.4021 0.8816 0.3993 0.316 Uiso 1 1 calc R . .
H07P H 0.4229 0.9125 0.4682 0.316 Uiso 1 1 calc R . .
C30 C 0.5141(4) 0.8220(7) -0.0507(3) 0.099(3) Uani 1 1 d . . .
H07G H 0.5347 0.8177 -0.0842 0.148 Uiso 1 1 calc R . .
H07H H 0.4745 0.8603 -0.0621 0.148 Uiso 1 1 calc R . .
H07I H 0.4998 0.7644 -0.0413 0.148 Uiso 1 1 calc R . .
C60 C 0.1158(7) 1.0363(8) 0.6773(5) 0.124(5) Uani 1 1 d . . .
H07Q H 0.0735 1.0311 0.6438 0.149 Uiso 1 1 calc R . .
H07R H 0.1026 1.0333 0.7154 0.149 Uiso 1 1 calc R . .
C64 C 0.6020(9) 0.9700(11) 0.4405(8) 0.231(8) Uiso 1 1 d . . .
H07S H 0.6219 0.9501 0.4826 0.277 Uiso 1 1 calc R . .
H07T H 0.6203 0.9308 0.4149 0.277 Uiso 1 1 calc R . .
C62 C 0.1303(6) 0.8714(9) 0.6736(5) 0.124(4) Uani 1 1 d . . .
H08A H 0.0914 0.8665 0.6368 0.149 Uiso 1 1 calc R . .
H08B H 0.1119 0.8652 0.7088 0.149 Uiso 1 1 calc R . .
C59 C 0.1416(7) 1.1163(9) 0.6739(5) 0.144(5) Uani 1 1 d . . .
H08C H 0.1529 1.1201 0.6349 0.173 Uiso 1 1 calc R . .
H08D H 0.1851 1.1204 0.7062 0.173 Uiso 1 1 calc R . .
C65 C 0.5222(9) 0.9464(11) 0.4252(7) 0.217(7) Uiso 1 1 d . . .
H10A H 0.5010 0.9931 0.4431 0.260 Uiso 1 1 calc R . .
H10B H 0.5037 0.9520 0.3809 0.260 Uiso 1 1 calc R . .
C70B C 0.1254(9) 0.1019(18) 0.4744(14) 0.087(9) Uiso 0.58(2) 1 d PD A 1
H70A H 0.1309 0.1379 0.4411 0.131 Uiso 0.58(2) 1 calc PR A 1
H70B H 0.1541 0.0503 0.4781 0.131 Uiso 0.58(2) 1 calc PR A 1
H70C H 0.1389 0.1348 0.5121 0.131 Uiso 0.58(2) 1 calc PR A 1
C71B C 0.0548(10) 0.0761(15) 0.4623(8) 0.114(9) Uiso 0.58(2) 1 d PD A 1
H71A H 0.0432 0.0458 0.4230 0.137 Uiso 0.58(2) 1 calc PR A 1
H71B H 0.0279 0.1302 0.4559 0.137 Uiso 0.58(2) 1 calc PR A 1
C72B C 0.0272(11) 0.0215(16) 0.5037(9) 0.093(8) Uiso 0.58(2) 1 d PD . 1
H72A H 0.0637 -0.0213 0.5200 0.112 Uiso 0.58(2) 1 calc PR A 1
H72B H 0.0277 0.0605 0.5378 0.112 Uiso 0.58(2) 1 calc PR A 1
C70A C 0.119(2) 0.093(4) 0.486(3) 0.16(3) Uiso 0.42(2) 1 d P A 2
H70D H 0.1625 0.0784 0.4796 0.235 Uiso 0.42(2) 1 calc PR A 2
H70E H 0.1264 0.1171 0.5272 0.235 Uiso 0.42(2) 1 calc PR A 2
H70F H 0.0953 0.1361 0.4566 0.235 Uiso 0.42(2) 1 calc PR A 2
C71A C 0.0768(12) 0.016(2) 0.4806(14) 0.119(12) Uiso 0.42(2) 1 d PD A 2
H71C H 0.0981 -0.0278 0.5117 0.142 Uiso 0.42(2) 1 calc PR A 2
H71D H 0.0689 -0.0107 0.4401 0.142 Uiso 0.42(2) 1 calc PR A 2
C72A C 0.0090(16) 0.050(2) 0.4904(18) 0.141(18) Uiso 0.42(2) 1 d PD . 2
H72C H -0.0236 0.0726 0.4531 0.169 Uiso 0.42(2) 1 calc PR A 2
H72D H 0.0157 0.0929 0.5237 0.169 Uiso 0.42(2) 1 calc PR A 2

loop_
_atom_site_aniso_label
_atom_site_aniso_U_11
_atom_site_aniso_U_22
_atom_site_aniso_U_33
_atom_site_aniso_U_23
_atom_site_aniso_U_13
_atom_site_aniso_U_12
Co2 0.0371(9) 0.0361(9) 0.0374(10) 0.0024(8) 0.0138(8) 0.0060(8)
Co1 0.0364(7) 0.0471(7) 0.0384(7) 0.0008(6) 0.0126(5) -0.0014(6)
O5 0.039(3) 0.032(2) 0.042(3) 0.001(2) 0.019(2) 0.003(2)
O1 0.043(3) 0.060(3) 0.034(3) 0.000(2) 0.011(2) -0.005(3)
O6 0.033(3) 0.026(2) 0.045(3) -0.002(2) 0.012(2) 0.009(2)
O2 0.032(3) 0.045(3) 0.043(3) -0.002(2) 0.012(2) -0.005(2)
O3 0.031(3) 0.052(3) 0.041(3) 0.000(3) 0.014(3) -0.003(2)
O4 0.032(3) 0.047(3) 0.041(3) -0.002(2) 0.015(2) -0.004(2)
N1 0.036(3) 0.041(4) 0.031(4) -0.004(3) 0.009(3) -0.005(3)
N3 0.051(4) 0.027(3) 0.040(4) 0.004(3) 0.019(3) 0.016(3)
N2 0.028(3) 0.056(5) 0.043(4) 0.013(4) 0.013(3) 0.002(3)
C5 0.026(4) 0.046(5) 0.025(4) 0.000(4) 0.004(4) 0.000(4)
C6 0.029(4) 0.041(5) 0.031(5) -0.001(4) 0.014(4) -0.002(4)
C4 0.038(5) 0.037(4) 0.035(5) 0.001(4) 0.012(4) 0.005(4)
C2 0.029(4) 0.047(4) 0.034(5) 0.001(4) 0.011(4) 0.013(4)
C37 0.035(4) 0.031(4) 0.044(5) -0.005(4) 0.011(4) 0.004(4)
C7 0.043(5) 0.049(4) 0.027(4) -0.002(4) 0.016(4) -0.001(4)
C33 0.049(5) 0.061(5) 0.041(5) -0.003(4) 0.023(4) -0.003(4)
C1 0.030(4) 0.043(4) 0.036(5) 0.000(4) 0.011(4) -0.005(4)
C21 0.033(4) 0.055(5) 0.040(5) 0.006(4) 0.011(4) 0.001(4)
C47 0.035(4) 0.042(5) 0.032(5) -0.005(4) 0.009(4) -0.001(4)
C15 0.038(4) 0.048(5) 0.047(5) 0.002(4) 0.006(4) -0.002(4)
C39 0.047(5) 0.048(5) 0.045(5) -0.002(4) 0.020(4) 0.006(4)
C10 0.029(4) 0.044(4) 0.044(5) 0.007(4) 0.012(4) 0.000(4)
C31 0.039(4) 0.036(4) 0.034(5) -0.001(4) 0.008(4) 0.000(4)
C19 0.037(5) 0.049(5) 0.042(5) 0.002(4) 0.014(4) 0.013(4)
C17 0.048(5) 0.062(5) 0.066(6) -0.013(5) 0.010(4) -0.019(4)
C46 0.033(4) 0.063(5) 0.036(5) 0.002(5) 0.011(4) -0.007(4)
C42 0.054(5) 0.043(4) 0.069(6) -0.007(4) 0.017(4) 0.013(4)
C56 0.046(5) 0.062(6) 0.031(5) 0.015(5) 0.003(4) 0.007(4)
C32 0.035(4) 0.047(5) 0.038(5) 0.001(4) 0.012(4) -0.004(4)
C55 0.038(5) 0.071(6) 0.046(6) -0.008(5) 0.017(4) 0.006(5)
C11 0.053(5) 0.052(5) 0.047(5) 0.006(4) 0.023(4) -0.004(4)
C20 0.034(4) 0.057(5) 0.045(5) -0.002(4) 0.011(4) -0.013(4)
C8 0.046(5) 0.035(4) 0.042(5) 0.009(4) 0.020(4) 0.007(4)
C38 0.027(4) 0.062(5) 0.033(5) -0.006(4) 0.011(4) 0.004(4)
C25 0.064(5) 0.056(5) 0.067(6) -0.019(5) 0.020(5) -0.016(5)
C45 0.041(5) 0.048(5) 0.043(6) 0.007(5) 0.017(4) 0.003(4)
C27 0.043(5) 0.070(5) 0.039(5) 0.000(4) 0.019(4) 0.002(4)
C9 0.044(5) 0.040(4) 0.048(5) 0.012(4) 0.021(4) -0.002(4)
C3 0.029(4) 0.050(5) 0.046(5) 0.004(4) 0.022(4) 0.004(4)
C18 0.047(5) 0.053(4) 0.033(5) -0.003(4) -0.001(4) -0.005(4)
C16 0.062(5) 0.041(4) 0.056(5) -0.007(4) 0.010(4) 0.000(4)
C24 0.055(5) 0.086(6) 0.040(5) 0.000(5) 0.004(4) -0.009(5)
C57 0.046(5) 0.047(5) 0.043(6) 0.004(5) 0.020(5) -0.006(4)
C34 0.069(6) 0.047(5) 0.074(6) 0.018(4) 0.036(5) 0.010(4)
C41 0.036(5) 0.092(6) 0.050(5) -0.005(5) 0.017(4) 0.015(4)
C22 0.043(5) 0.046(4) 0.035(5) -0.007(4) 0.010(4) 0.010(4)
C48 0.049(5) 0.044(5) 0.072(6) 0.012(5) 0.026(5) 0.005(4)
C54 0.038(4) 0.050(5) 0.050(6) -0.002(5) 0.015(4) 0.006(4)
C23 0.038(4) 0.075(5) 0.035(5) -0.009(5) 0.009(4) -0.018(4)
C63 0.203(14) 0.148(11) 0.078(8) -0.016(8) 0.037(9) 0.052(11)
C44 0.046(5) 0.041(5) 0.057(6) -0.009(5) 0.019(5) -0.001(4)
C43 0.044(5) 0.059(5) 0.040(5) -0.009(5) 0.019(4) -0.003(5)
C35 0.059(5) 0.062(5) 0.062(6) -0.002(4) 0.025(5) -0.015(4)
C14 0.120(8) 0.045(5) 0.125(8) 0.005(5) 0.087(7) 0.013(5)
C26 0.063(5) 0.091(6) 0.052(6) -0.021(5) 0.020(5) -0.023(5)
C40 0.063(6) 0.055(5) 0.097(7) 0.000(5) 0.040(5) 0.019(4)
C12 0.108(7) 0.083(6) 0.059(6) -0.001(5) 0.042(6) 0.005(6)
C53 0.042(5) 0.053(6) 0.036(5) 0.004(4) 0.010(4) 0.012(4)
C36 0.092(6) 0.038(4) 0.070(6) -0.008(5) 0.041(5) -0.018(5)
C50 0.052(6) 0.086(8) 0.108(9) 0.055(7) 0.033(7) 0.024(6)
C49 0.050(5) 0.063(6) 0.097(8) 0.019(6) 0.030(6) 0.018(5)
C52 0.035(4) 0.078(6) 0.045(6) 0.015(5) 0.014(4) 0.011(5)
C29 0.133(8) 0.077(6) 0.091(7) -0.002(6) 0.075(7) -0.015(6)
C51 0.037(5) 0.103(7) 0.062(6) 0.034(7) 0.012(5) 0.004(6)
C28 0.095(7) 0.140(9) 0.070(7) 0.010(6) 0.037(6) 0.047(7)
C13 0.068(6) 0.143(8) 0.100(7) -0.057(7) 0.058(6) -0.047(6)
C58 0.082(7) 0.094(7) 0.105(8) 0.027(6) 0.039(6) -0.005(6)
C61 0.123(10) 0.105(9) 0.123(10) 0.012(8) 0.047(8) 0.022(9)
C30 0.093(7) 0.173(10) 0.035(5) -0.028(6) 0.026(5) -0.040(7)
C60 0.176(13) 0.121(10) 0.057(7) 0.016(7) 0.003(8) -0.067(10)
C62 0.119(10) 0.176(13) 0.077(8) -0.004(9) 0.028(7) -0.009(10)
C59 0.204(15) 0.162(13) 0.053(8) 0.000(9) 0.013(8) -0.018(13)

loop_
_atom_type_symbol
_atom_type_description
_atom_type_scat_dispersion_real
_atom_type_scat_dispersion_imag
_atom_type_scat_source
C C 0.0181 0.0091 'International Tables Vol C Tables 4.2.6.8 and 6.1.1.4'
H H 0.0000 0.0000 'International Tables Vol C Tables 4.2.6.8 and 6.1.1.4'
O O 0.0492 0.0322 'International Tables Vol C Tables 4.2.6.8 and 6.1.1.4'
N N 0.0311 0.0180 'International Tables Vol C Tables 4.2.6.8 and 6.1.1.4'
Co Co -2.3653 3.6143 'International Tables Vol C Tables 4.2.6.8 and 6.1.1.4'

loop_
_geom_angle_atom_site_label_1
_geom_angle_atom_site_label_2
_geom_angle_atom_site_label_3
_geom_angle
_geom_angle_site_symmetry_1
_geom_angle_site_symmetry_3
O5 Co2 O5 180.0(3) . 3
O5 Co2 O6 92.37(18) . .
O5 Co2 O6 87.63(18) 3 .
O5 Co2 O6 87.63(18) . 3
O5 Co2 O6 92.37(18) 3 3
O6 Co2 O6 180.0(3) . 3
O5 Co2 N3 89.5(2) . 3
O5 Co2 N3 90.5(2) 3 3
O6 Co2 N3 90.14(19) . 3
O6 Co2 N3 89.86(19) 3 3
O5 Co2 N3 90.5(2) . .
O5 Co2 N3 89.5(2) 3 .
O6 Co2 N3 89.86(19) . .
O6 Co2 N3 90.14(19) 3 .
N3 Co2 N3 180.0(4) 3 .
O2 Co1 O1 88.2(2) . .
O2 Co1 O4 92.23(19) . .
O1 Co1 O4 178.93(19) . .
O2 Co1 O3 177.9(2) . .
O1 Co1 O3 93.9(2) . .
O4 Co1 O3 85.64(19) . .
O2 Co1 N2 91.9(2) . .
O1 Co1 N2 90.3(2) . .
O4 Co1 N2 90.6(2) . .
O3 Co1 N2 88.1(2) . .
O2 Co1 N1 90.7(2) . .
O1 Co1 N1 89.1(2) . .
O4 Co1 N1 89.9(2) . .
O3 Co1 N1 89.3(2) . .
N2 Co1 N1 177.3(3) . .
C5 O5 Co2 110.6(4) . .
C1 O1 Co1 108.8(4) . .
C6 O6 Co2 110.9(4) . .
C2 O2 Co1 109.6(4) . .
C3 O3 Co1 111.3(4) . .
C4 O4 Co1 111.5(4) . .
C47 N1 C43 119.0(6) . .
C47 N1 Co1 121.7(5) . .
C43 N1 Co1 119.2(5) . .
C57 N3 C53 117.0(6) . .
C57 N3 Co2 122.3(5) . .
C53 N3 Co2 120.7(5) . .
C48 N2 C52 119.6(7) . .
C48 N2 Co1 123.0(5) . .
C52 N2 Co1 117.4(6) . .
O5 C5 C31 125.3(6) . .
O5 C5 C6 115.6(6) . 3
C31 C5 C6 119.1(6) . 3
O6 C6 C37 124.2(6) . .
O6 C6 C5 115.2(6) . 3
C37 C6 C5 120.7(6) . 3
O4 C4 C22 124.1(6) . .
O4 C4 C3 116.0(6) . .
C22 C4 C3 120.0(7) . .
O2 C2 C1 115.9(6) . .
O2 C2 C10 124.2(7) . .
C1 C2 C10 120.0(7) . .
C38 C37 C6 121.0(6) . .
C1 C7 C8 120.0(6) . .
C31 C33 C36 109.3(6) . .
C31 C33 C35 111.2(6) . .
C36 C33 C35 108.2(6) . .
C31 C33 C34 110.6(6) . .
C36 C33 C34 110.3(6) . .
C35 C33 C34 107.2(6) . .
O1 C1 C7 121.7(6) . .
O1 C1 C2 116.1(6) . .
C7 C1 C2 122.2(6) . .
C22 C21 C20 117.5(7) . .
C22 C21 C27 122.4(7) . .
C20 C21 C27 120.1(6) . .
N1 C47 C46 122.1(6) . .
C17 C15 C18 108.1(6) . .
C17 C15 C10 112.5(6) . .
C18 C15 C10 109.9(5) . .
C17 C15 C16 109.4(6) . .
C18 C15 C16 108.0(6) . .
C10 C15 C16 108.8(5) . .
C40 C39 C41 109.1(6) . .
C40 C39 C42 107.9(6) . .
C41 C39 C42 109.9(6) . .
C40 C39 C38 111.4(6) . .
C41 C39 C38 109.7(6) . .
C42 C39 C38 108.8(5) . .
C9 C10 C2 116.2(7) . .
C9 C10 C15 121.6(6) . .
C2 C10 C15 122.1(7) . .
C32 C31 C5 116.9(6) . .
C32 C31 C33 123.6(6) . .
C5 C31 C33 119.4(6) . .
C20 C19 C3 116.7(7) . .
C20 C19 C23 123.6(7) . .
C3 C19 C23 119.7(7) . .
C47 C46 C45 119.3(6) . .
C55 C56 C57 118.2(7) . .
C31 C32 C38 124.0(6) . 3
C54 C55 C56 118.4(7) . .
C8 C11 C13 114.8(6) . .
C8 C11 C12 110.3(6) . .
C13 C11 C12 108.4(6) . .
C8 C11 C14 110.7(6) . .
C13 C11 C14 106.7(7) . .
C12 C11 C14 105.5(6) . .
C19 C20 C21 125.3(6) . .
C9 C8 C7 116.8(6) . .
C9 C8 C11 122.9(7) . .
C7 C8 C11 120.1(7) . .
C37 C38 C32 118.3(6) . 3
C37 C38 C39 122.6(6) . .
C32 C38 C39 119.1(6) 3 .
C44 C45 C46 118.6(7) . .
C28 C27 C30 108.8(7) . .
C28 C27 C29 108.2(7) . .
C30 C27 C29 108.0(7) . .
C28 C27 C21 108.9(6) . .
C30 C27 C21 111.9(6) . .
C29 C27 C21 111.0(6) . .
C8 C9 C10 124.8(7) . .
O3 C3 C19 125.1(7) . .
O3 C3 C4 115.6(6) . .
C19 C3 C4 119.3(7) . .
N3 C57 C56 124.4(6) . .
C21 C22 C4 121.2(7) . .
N2 C48 C49 122.0(8) . .
C55 C54 C53 120.0(7) . .
C24 C23 C19 111.3(6) . .
C24 C23 C26 108.9(6) . .
C19 C23 C26 111.9(6) . .
C24 C23 C25 109.4(6) . .
C19 C23 C25 110.1(6) . .
C26 C23 C25 105.1(6) . .
C45 C44 C43 119.2(7) . .
N1 C43 C44 121.7(6) . .
N3 C53 C54 121.9(7) . .
C67 C66 C65 115.9(16) . .
C49 C50 C51 119.2(8) . .
C48 C49 C50 119.2(9) . .
N2 C52 C51 121.1(8) . .
C50 C51 C52 118.8(8) . .
C64 C68 C69 118.3(15) 3_676 .
C62 C61 C60 121.0(11) . .
C59 C60 C61 119.5(13) . .
C68 C64 C65 129.1(17) 3_676 .
C61 C62 C63 117.7(10) . .
C60 C59 C58 119.8(13) . .
C66 C65 C64 124.6(16) . .
C70B C71B C72B 124(2) . .
C72B C72B C71B 133(3) 3_556 .
C70A C71A C72A 103(3) . .
C71A C72A C72A 89(3) . 3_556

loop_
_geom_bond_atom_site_label_1
_geom_bond_atom_site_label_2
_geom_bond_distance
_geom_bond_site_symmetry_2
Co2 O5 1.869(4) .
Co2 O5 1.869(4) 3
Co2 O6 1.873(4) .
Co2 O6 1.873(4) 3
Co2 N3 1.931(6) 3
Co2 N3 1.931(6) .
Co1 O2 1.855(4) .
Co1 O1 1.856(4) .
Co1 O4 1.900(4) .
Co1 O3 1.918(4) .
Co1 N2 1.935(6) .
Co1 N1 1.936(5) .
O5 C5 1.336(7) .
O1 C1 1.371(7) .
O6 C6 1.330(7) .
O2 C2 1.353(7) .
O3 C3 1.295(7) .
O4 C4 1.302(7) .
N1 C47 1.327(7) .
N1 C43 1.339(8) .
N3 C57 1.318(8) .
N3 C53 1.359(8) .
N2 C48 1.340(8) .
N2 C52 1.341(8) .
C5 C31 1.407(9) .
C5 C6 1.448(8) 3
C6 C37 1.382(8) .
C6 C5 1.448(8) 3
C4 C22 1.411(9) .
C4 C3 1.466(9) .
C2 C1 1.390(8) .
C2 C10 1.405(9) .
C37 C38 1.364(9) .
C7 C1 1.373(8) .
C7 C8 1.406(9) .
C33 C31 1.534(9) .
C33 C36 1.535(9) .
C33 C35 1.543(9) .
C33 C34 1.544(9) .
C21 C22 1.373(9) .
C21 C20 1.437(9) .
C21 C27 1.526(9) .
C47 C46 1.375(8) .
C15 C17 1.524(9) .
C15 C18 1.542(8) .
C15 C10 1.545(9) .
C15 C16 1.552(9) .
C39 C40 1.526(9) .
C39 C41 1.526(9) .
C39 C42 1.536(9) .
C39 C38 1.545(9) .
C10 C9 1.402(9) .
C31 C32 1.395(9) .
C19 C20 1.380(8) .
C19 C3 1.432(9) .
C19 C23 1.508(9) .
C46 C45 1.377(9) .
C56 C55 1.381(9) .
C56 C57 1.388(9) .
C32 C38 1.410(9) 3
C55 C54 1.370(9) .
C11 C8 1.506(9) .
C11 C13 1.527(10) .
C11 C12 1.531(9) .
C11 C14 1.548(9) .
C8 C9 1.384(9) .
C38 C32 1.410(9) 3
C25 C23 1.561(9) .
C45 C44 1.376(9) .
C27 C28 1.490(10) .
C27 C30 1.515(9) .
C27 C29 1.524(10) .
C24 C23 1.504(9) .
C69 C68 1.484(16) .
C48 C49 1.358(9) .
C54 C53 1.385(9) .
C23 C26 1.547(9) .
C63 C62 1.514(14) .
C44 C43 1.383(9) .
C66 C67 1.344(17) .
C66 C65 1.416(18) .
C50 C49 1.381(11) .
C50 C51 1.382(11) .
C52 C51 1.384(10) .
C68 C64 1.450(19) 3_676
C58 C59 1.531(14) .
C61 C62 1.465(14) .
C61 C60 1.491(14) .
C60 C59 1.357(13) .
C64 C68 1.450(19) 3_676
C64 C65 1.612(19) .
C70B C71B 1.447(18) .
C71B C72B 1.498(17) .
C72B C72B 1.27(3) 3_556
C70A C71A 1.46(5) .
C71A C72A 1.562(19) .
C72A C72A 1.69(7) 3_556
